data_7063068
loop_
_publ_author_name
'Elmas, Gamze'
'Okumu\,s, Aytu\(g'
'K\?il\?i\,c, Zeynel'
'H\"okelek, Tuncer'

_publ_section_title
;
 Phosphorus--nitrogen compounds. Part 73. Dispiromono and
 dispirobicyclotetraphosphazene derivatives: syntheses, and spectroscopic,
 crystallographic and thermal studies
;
_journal_issue 13
_journal_name_full 'New Journal of Chemistry'
_journal_page_first 5804
_journal_page_last 5819
_journal_paper_doi 10.1039/D4NJ00569D
_journal_volume 48
_journal_year 2024
_chemical_formula_moiety 'C28 H46 Cl2 F2 N10 P4'
_chemical_formula_sum 'C28 H46 Cl2 F2 N10 P4'
_chemical_formula_weight 755.53
_space_group_crystal_system triclinic
_space_group_IT_number 2
_space_group_name_Hall '-P 1'
_space_group_name_H-M_alt 'P -1'
_atom_sites_solution_hydrogens mixed
_audit_creation_method SHELXL-2018/3
_audit_update_record
;
2024-02-20 deposited with the CCDC.	2024-02-28 downloaded from the CCDC.
;
_cell_angle_alpha 99.753(18)
_cell_angle_beta 94.602(19)
_cell_angle_gamma 94.902(19)
_cell_formula_units_Z 1
_cell_length_a 8.376(4)
_cell_length_b 9.322(4)
_cell_length_c 12.011(6)
_cell_measurement_reflns_used 7503
_cell_measurement_temperature 125(2)
_cell_measurement_theta_max 28.33
_cell_measurement_theta_min 3.05
_cell_volume 916.6(7)
_computing_cell_refinement 'SAINT; Bruker, 2012'
_computing_data_collection 'APEX2; Bruker, 2012 '
_computing_data_reduction SAINT
_computing_molecular_graphics 'Ortep-3 for Windows (Farrugia, 1997)'
_computing_publication_material 'WinGX publication routines (Farrugia, 1999) and PLATON (Spek, 2009)'
_computing_structure_refinement 'SHELXL-2018/3 (Sheldrick, 2015b)'
_computing_structure_solution 'SHELXT 2014/5 (Sheldrick, 2015a)'
_diffrn_ambient_temperature 125(2)
_diffrn_detector_area_resol_mean 8.3333
_diffrn_measured_fraction_theta_full 0.983
_diffrn_measured_fraction_theta_max 0.975
_diffrn_measurement_device_type 'Bruker APEX II QUAZAR three-circle diffractometer'
_diffrn_measurement_method '\f and \w scans'
_diffrn_radiation_type MoK\a
_diffrn_radiation_wavelength 0.71073
_diffrn_reflns_av_R_equivalents 0.0702
_diffrn_reflns_av_unetI/netI 0.0478
_diffrn_reflns_Laue_measured_fraction_full 0.983
_diffrn_reflns_Laue_measured_fraction_max 0.975
_diffrn_reflns_limit_h_max 11
_diffrn_reflns_limit_h_min -11
_diffrn_reflns_limit_k_max 12
_diffrn_reflns_limit_k_min -12
_diffrn_reflns_limit_l_max 16
_diffrn_reflns_limit_l_min -16
_diffrn_reflns_number 24667
_diffrn_reflns_point_group_measured_fraction_full 0.983
_diffrn_reflns_point_group_measured_fraction_max 0.975
_diffrn_reflns_theta_full 25.242
_diffrn_reflns_theta_max 28.476
_diffrn_reflns_theta_min 3.053
_exptl_absorpt_coefficient_mu 0.398
_exptl_absorpt_correction_type none
_exptl_crystal_colour colourless
_exptl_crystal_density_diffrn 1.369
_exptl_crystal_description block
_exptl_crystal_F_000 396
_exptl_crystal_size_max 0.100
_exptl_crystal_size_mid 0.100
_exptl_crystal_size_min 0.050
_refine_diff_density_max 0.783
_refine_diff_density_min -0.635
_refine_diff_density_rms 0.100
_refine_ls_extinction_coef 0.053(8)
_refine_ls_extinction_expression Fc^*^=kFc[1+0.001xFc^2^\l^3^/sin(2\q)]^-1/4^
_refine_ls_extinction_method 'SHELXL-2018/3 (Sheldrick 2015b)'
_refine_ls_goodness_of_fit_ref 1.152
_refine_ls_hydrogen_treatment mixed
_refine_ls_matrix_type full
_refine_ls_number_parameters 216
_refine_ls_number_reflns 4529
_refine_ls_number_restraints 0
_refine_ls_restrained_S_all 1.152
_refine_ls_R_factor_all 0.0839
_refine_ls_R_factor_gt 0.0727
_refine_ls_shift/su_max 0.000
_refine_ls_shift/su_mean 0.000
_refine_ls_structure_factor_coef Fsqd
_refine_ls_weighting_details 'w=1/[\s^2^(Fo^2^)+(0.0760P)^2^+1.9091P] where P=(Fo^2^+2Fc^2^)/3'
_refine_ls_weighting_scheme calc
_refine_ls_wR_factor_gt 0.1957
_refine_ls_wR_factor_ref 0.2025
_reflns_Friedel_coverage 0.000
_reflns_number_gt 3718
_reflns_number_total 4529
_reflns_threshold_expression 'I > 2\s(I)'
_cod_data_source_file d4nj00569d2.cif
_cod_data_source_block shelx
_cod_depositor_comments 'Adding full bibliography for 7063068--7063069.cif.'
_cod_original_cell_volume 916.6(8)
_cod_database_code 7063068
_shelx_shelxl_version_number 2018/3
_shelx_space_group_comment
;
The symmetry employed for this shelxl refinement is uniquely defined
by the following loop, which should always be used as a source of
symmetry information in preference to the above space-group names.
They are only intended as comments.
;
_shelx_estimated_absorpt_t_min 0.961
_shelx_estimated_absorpt_t_max 0.980

loop_
_space_group_symop_operation_xyz
'x, y, z'
'-x, -y, -z'

loop_
_atom_site_label
_atom_site_type_symbol
_atom_site_fract_x
_atom_site_fract_y
_atom_site_fract_z
_atom_site_U_iso_or_equiv
_atom_site_adp_type
_atom_site_occupancy
_atom_site_site_symmetry_order
_atom_site_calc_flag
_atom_site_refinement_flags_posn
_atom_site_refinement_flags_adp
_atom_site_refinement_flags_occupancy
_atom_site_disorder_assembly
_atom_site_disorder_group
P1 P 0.36406(10) 0.28727(9) 0.42723(7) 0.0268(2) Uani 1 1 d . . . . .
P2 P 0.47552(10) 0.56810(9) 0.35806(7) 0.0270(2) Uani 1 1 d . . . . .
Cl1 Cl 0.67490(13) 0.48204(11) 0.28755(9) 0.0481(3) Uani 1 1 d . . . . .
N1 N 0.3651(4) 0.4363(3) 0.3820(2) 0.0324(6) Uani 1 1 d . . . . .
N2 N 0.5437(4) 0.7033(3) 0.4505(2) 0.0337(6) Uani 1 1 d . . . . .
N3 N 0.1769(4) 0.2139(3) 0.4198(3) 0.0378(7) Uani 1 1 d . . . . .
N4 N 0.4244(4) 0.1513(3) 0.3377(2) 0.0328(6) Uani 1 1 d . . . . .
N5 N 0.3838(4) 0.6357(3) 0.2575(3) 0.0366(7) Uani 1 1 d . . . . .
F1 F 0.8475(7) -0.1753(5) -0.0222(4) 0.1182(17) Uani 1 1 d . . . . .
C1 C 0.0487(5) 0.3030(5) 0.4553(4) 0.0498(10) Uani 1 1 d . . . . .
H1A H -0.022738 0.312382 0.387753 0.060 Uiso 1 1 calc R U . . .
H1B H 0.096488 0.402244 0.491870 0.060 Uiso 1 1 calc R U . . .
C2 C -0.0494(6) 0.2367(7) 0.5374(4) 0.0625(13) Uani 1 1 d . . . . .
H2A H -0.133263 0.299666 0.560177 0.094 Uiso 1 1 calc R U . . .
H2B H 0.020966 0.227747 0.604563 0.094 Uiso 1 1 calc R U . . .
H2C H -0.099530 0.139593 0.500617 0.094 Uiso 1 1 calc R U . . .
C3 C 0.1406(5) 0.1011(5) 0.3187(4) 0.0494(10) Uani 1 1 d . . . . .
H3A H 0.108673 0.144522 0.251537 0.059 Uiso 1 1 calc R U . . .
H3B H 0.052737 0.028075 0.329274 0.059 Uiso 1 1 calc R U . . .
C4 C 0.2963(5) 0.0319(4) 0.3051(4) 0.0459(9) Uani 1 1 d . . . . .
H4A H 0.306607 -0.042016 0.354787 0.055 Uiso 1 1 calc R U . . .
H4B H 0.300434 -0.016208 0.225452 0.055 Uiso 1 1 calc R U . . .
C5 C 0.5849(5) 0.1083(5) 0.3592(3) 0.0411(9) Uani 1 1 d . . . . .
H5A H 0.582917 0.043613 0.416605 0.049 Uiso 1 1 calc R U . . .
H5B H 0.659035 0.196704 0.391328 0.049 Uiso 1 1 calc R U . . .
C6 C 0.6491(5) 0.0298(4) 0.2543(3) 0.0390(8) Uani 1 1 d . . . . .
C7 C 0.7140(5) -0.1002(4) 0.2562(4) 0.0415(8) Uani 1 1 d . . . . .
H7 H 0.713151 -0.142899 0.322638 0.050 Uiso 1 1 calc R U . . .
C8 C 0.7806(6) -0.1697(5) 0.1628(5) 0.0580(12) Uani 1 1 d . . . . .
H8 H 0.824975 -0.259867 0.164354 0.070 Uiso 1 1 calc R U . . .
C9 C 0.7818(8) -0.1081(6) 0.0700(5) 0.0709(16) Uani 1 1 d . . . . .
C10 C 0.7180(12) 0.0189(7) 0.0634(5) 0.106(3) Uani 1 1 d . . . . .
H10 H 0.719209 0.059423 -0.004030 0.127 Uiso 1 1 calc R U . . .
C11 C 0.6509(10) 0.0889(6) 0.1570(4) 0.088(2) Uani 1 1 d . . . . .
H11 H 0.605731 0.178358 0.153808 0.106 Uiso 1 1 calc R U . . .
C12 C 0.2976(5) 0.5453(5) 0.1543(3) 0.0444(9) Uani 1 1 d . . . . .
H12 H 0.341173 0.447895 0.142417 0.053 Uiso 1 1 calc R U . . .
C13 C 0.3302(11) 0.6184(9) 0.0546(5) 0.104(3) Uani 1 1 d . . . . .
H13A H 0.445965 0.626052 0.046548 0.156 Uiso 1 1 calc R U . . .
H13B H 0.293764 0.716520 0.067099 0.156 Uiso 1 1 calc R U . . .
H13C H 0.272059 0.560228 -0.014639 0.156 Uiso 1 1 calc R U . . .
C14 C 0.1218(7) 0.5221(9) 0.1674(6) 0.088(2) Uani 1 1 d . . . . .
H14A H 0.106618 0.481051 0.236132 0.132 Uiso 1 1 calc R U . . .
H14B H 0.067921 0.454171 0.101133 0.132 Uiso 1 1 calc R U . . .
H14C H 0.075523 0.615882 0.173382 0.132 Uiso 1 1 calc R U . . .
H5 H 0.427(5) 0.704(5) 0.252(4) 0.032(11) Uiso 1 1 d . . . . .

loop_
_atom_site_aniso_label
_atom_site_aniso_U_11
_atom_site_aniso_U_22
_atom_site_aniso_U_33
_atom_site_aniso_U_23
_atom_site_aniso_U_13
_atom_site_aniso_U_12
P1 0.0306(4) 0.0238(4) 0.0252(4) 0.0035(3) 0.0029(3) 0.0001(3)
P2 0.0348(5) 0.0247(4) 0.0217(4) 0.0053(3) 0.0024(3) 0.0032(3)
Cl1 0.0484(6) 0.0488(6) 0.0497(6) 0.0054(4) 0.0204(4) 0.0113(4)
N1 0.0362(15) 0.0283(13) 0.0339(14) 0.0115(11) 0.0025(12) -0.0010(11)
N2 0.0480(17) 0.0260(13) 0.0262(13) 0.0051(10) -0.0001(12) 0.0019(12)
N3 0.0340(15) 0.0311(14) 0.0469(17) 0.0047(13) 0.0063(13) -0.0027(12)
N4 0.0370(15) 0.0300(14) 0.0292(13) -0.0010(11) 0.0033(11) 0.0038(11)
N5 0.055(2) 0.0277(15) 0.0280(14) 0.0098(12) -0.0022(13) 0.0023(14)
F1 0.172(5) 0.101(3) 0.090(3) -0.005(2) 0.085(3) 0.036(3)
C1 0.0336(19) 0.046(2) 0.071(3) 0.012(2) 0.0090(19) 0.0042(17)
C2 0.042(2) 0.090(4) 0.057(3) 0.011(3) 0.010(2) 0.009(2)
C3 0.047(2) 0.046(2) 0.048(2) -0.0002(18) -0.0031(18) -0.0110(18)
C4 0.057(2) 0.0331(18) 0.042(2) -0.0040(15) 0.0041(18) -0.0092(17)
C5 0.047(2) 0.047(2) 0.0302(17) 0.0020(15) 0.0036(15) 0.0151(17)
C6 0.049(2) 0.0347(18) 0.0346(17) 0.0058(14) 0.0101(16) 0.0091(15)
C7 0.045(2) 0.0337(18) 0.049(2) 0.0104(16) 0.0122(17) 0.0073(15)
C8 0.060(3) 0.039(2) 0.077(3) 0.003(2) 0.021(2) 0.0121(19)
C9 0.102(4) 0.057(3) 0.058(3) 0.000(2) 0.044(3) 0.017(3)
C10 0.213(9) 0.074(4) 0.052(3) 0.029(3) 0.064(4) 0.057(5)
C11 0.180(7) 0.054(3) 0.049(3) 0.021(2) 0.043(4) 0.059(4)
C12 0.057(2) 0.046(2) 0.0290(17) 0.0052(15) -0.0063(16) 0.0075(18)
C13 0.149(7) 0.118(6) 0.040(3) 0.031(3) -0.012(3) -0.034(5)
C14 0.059(3) 0.127(6) 0.068(4) -0.005(4) -0.012(3) 0.009(4)

loop_
_atom_type_symbol
_atom_type_description
_atom_type_scat_dispersion_real
_atom_type_scat_dispersion_imag
_atom_type_scat_source
C C 0.0033 0.0016 'International Tables Vol C Tables 4.2.6.8 and 6.1.1.4'
H H 0.0000 0.0000 'International Tables Vol C Tables 4.2.6.8 and 6.1.1.4'
F F 0.0171 0.0103 'International Tables Vol C Tables 4.2.6.8 and 6.1.1.4'
N N 0.0061 0.0033 'International Tables Vol C Tables 4.2.6.8 and 6.1.1.4'
P P 0.1023 0.0942 'International Tables Vol C Tables 4.2.6.8 and 6.1.1.4'
Cl Cl 0.1484 0.1585 'International Tables Vol C Tables 4.2.6.8 and 6.1.1.4'

loop_
_geom_angle_atom_site_label_1
_geom_angle_atom_site_label_2
_geom_angle_atom_site_label_3
_geom_angle
_geom_angle_site_symmetry_1
_geom_angle_site_symmetry_3
_geom_angle_publ_flag
N1 P1 N2 115.19(16) . 2_666 ?
N1 P1 N3 108.88(16) . . ?
N2 P1 N3 112.13(17) 2_666 . ?
N1 P1 N4 114.21(16) . . ?
N2 P1 N4 109.56(16) 2_666 . ?
N3 P1 N4 95.17(16) . . ?
N1 P2 N2 123.95(17) . . ?
N1 P2 N5 108.38(18) . . ?
N2 P2 N5 105.31(16) . . ?
N1 P2 Cl1 106.60(13) . . ?
N2 P2 Cl1 106.28(14) . . ?
N5 P2 Cl1 104.88(14) . . ?
P2 N1 P1 144.1(2) . . ?
P2 N2 P1 130.96(19) . 2_666 ?
C3 N3 C1 117.6(3) . . ?
C3 N3 P1 110.3(3) . . ?
C1 N3 P1 120.9(3) . . ?
C5 N4 C4 115.8(3) . . ?
C5 N4 P1 118.8(2) . . ?
C4 N4 P1 110.8(3) . . ?
C12 N5 P2 123.5(3) . . ?
C12 N5 H5 118(3) . . ?
P2 N5 H5 110(3) . . ?
N3 C1 C2 111.6(4) . . ?
N3 C1 H1A 109.3 . . ?
C2 C1 H1A 109.3 . . ?
N3 C1 H1B 109.3 . . ?
C2 C1 H1B 109.3 . . ?
H1A C1 H1B 108.0 . . ?
C1 C2 H2A 109.5 . . ?
C1 C2 H2B 109.5 . . ?
H2A C2 H2B 109.5 . . ?
C1 C2 H2C 109.5 . . ?
H2A C2 H2C 109.5 . . ?
H2B C2 H2C 109.5 . . ?
N3 C3 C4 104.2(3) . . ?
N3 C3 H3A 110.9 . . ?
C4 C3 H3A 110.9 . . ?
N3 C3 H3B 110.9 . . ?
C4 C3 H3B 110.9 . . ?
H3A C3 H3B 108.9 . . ?
N4 C4 C3 105.8(3) . . ?
N4 C4 H4A 110.6 . . ?
C3 C4 H4A 110.6 . . ?
N4 C4 H4B 110.6 . . ?
C3 C4 H4B 110.6 . . ?
H4A C4 H4B 108.7 . . ?
N4 C5 C6 113.2(3) . . ?
N4 C5 H5A 108.9 . . ?
C6 C5 H5A 108.9 . . ?
N4 C5 H5B 108.9 . . ?
C6 C5 H5B 108.9 . . ?
H5A C5 H5B 107.7 . . ?
C7 C6 C11 118.5(4) . . ?
C7 C6 C5 120.1(4) . . ?
C11 C6 C5 121.3(4) . . ?
C6 C7 C8 120.8(4) . . ?
C6 C7 H7 119.6 . . ?
C8 C7 H7 119.6 . . ?
C9 C8 C7 119.0(4) . . ?
C9 C8 H8 120.5 . . ?
C7 C8 H8 120.5 . . ?
C8 C9 C10 122.5(4) . . ?
C8 C9 F1 119.5(5) . . ?
C10 C9 F1 118.0(5) . . ?
C9 C10 C11 118.6(5) . . ?
C9 C10 H10 120.7 . . ?
C11 C10 H10 120.7 . . ?
C6 C11 C10 120.5(5) . . ?
C6 C11 H11 119.7 . . ?
C10 C11 H11 119.7 . . ?
N5 C12 C14 110.6(4) . . ?
N5 C12 C13 108.5(4) . . ?
C14 C12 C13 112.3(5) . . ?
N5 C12 H12 108.5 . . ?
C14 C12 H12 108.5 . . ?
C13 C12 H12 108.5 . . ?
C12 C13 H13A 109.5 . . ?
C12 C13 H13B 109.5 . . ?
H13A C13 H13B 109.5 . . ?
C12 C13 H13C 109.5 . . ?
H13A C13 H13C 109.5 . . ?
H13B C13 H13C 109.5 . . ?
C12 C14 H14A 109.5 . . ?
C12 C14 H14B 109.5 . . ?
H14A C14 H14B 109.5 . . ?
C12 C14 H14C 109.5 . . ?
H14A C14 H14C 109.5 . . ?
H14B C14 H14C 109.5 . . ?

loop_
_geom_bond_atom_site_label_1
_geom_bond_atom_site_label_2
_geom_bond_distance
_geom_bond_site_symmetry_2
_geom_bond_publ_flag
P1 N1 1.574(3) . ?
P1 N2 1.589(3) 2_666 ?
P1 N3 1.645(3) . ?
P1 N4 1.659(3) . ?
P2 N1 1.554(3) . ?
P2 N2 1.564(3) . ?
P2 N5 1.624(3) . ?
P2 Cl1 2.0917(15) . ?
N3 C3 1.459(5) . ?
N3 C1 1.459(5) . ?
N4 C5 1.451(5) . ?
N4 C4 1.458(5) . ?
N5 C12 1.471(5) . ?
N5 H5 0.72(4) . ?
F1 C9 1.358(5) . ?
C1 C2 1.509(7) . ?
C1 H1A 0.9900 . ?
C1 H1B 0.9900 . ?
C2 H2A 0.9800 . ?
C2 H2B 0.9800 . ?
C2 H2C 0.9800 . ?
C3 C4 1.512(6) . ?
C3 H3A 0.9900 . ?
C3 H3B 0.9900 . ?
C4 H4A 0.9900 . ?
C4 H4B 0.9900 . ?
C5 C6 1.508(5) . ?
C5 H5A 0.9900 . ?
C5 H5B 0.9900 . ?
C6 C7 1.374(5) . ?
C6 C11 1.375(6) . ?
C7 C8 1.380(6) . ?
C7 H7 0.9500 . ?
C8 C9 1.337(7) . ?
C8 H8 0.9500 . ?
C9 C10 1.352(8) . ?
C10 C11 1.386(7) . ?
C10 H10 0.9500 . ?
C11 H11 0.9500 . ?
C12 C14 1.495(8) . ?
C12 C13 1.507(7) . ?
C12 H12 1.0000 . ?
C13 H13A 0.9800 . ?
C13 H13B 0.9800 . ?
C13 H13C 0.9800 . ?
C14 H14A 0.9800 . ?
C14 H14B 0.9800 . ?
C14 H14C 0.9800 . ?

loop_
_geom_torsion_atom_site_label_1
_geom_torsion_atom_site_label_2
_geom_torsion_atom_site_label_3
_geom_torsion_atom_site_label_4
_geom_torsion
_geom_torsion_site_symmetry_1
_geom_torsion_site_symmetry_2
_geom_torsion_site_symmetry_3
_geom_torsion_site_symmetry_4
_geom_torsion_publ_flag
N2 P2 N1 P1 -82.7(4) . . . . ?
N5 P2 N1 P1 153.3(3) . . . . ?
Cl1 P2 N1 P1 40.9(4) . . . . ?
N2 P1 N1 P2 54.0(4) 2_666 . . . ?
N3 P1 N1 P2 -179.1(3) . . . . ?
N4 P1 N1 P2 -74.1(4) . . . . ?
N1 P2 N2 P1 50.5(4) . . . 2_666 ?
N5 P2 N2 P1 175.8(3) . . . 2_666 ?
Cl1 P2 N2 P1 -73.2(3) . . . 2_666 ?
N1 P1 N3 C3 99.4(3) . . . . ?
N2 P1 N3 C3 -131.9(3) 2_666 . . . ?
N4 P1 N3 C3 -18.4(3) . . . . ?
N1 P1 N3 C1 -43.6(4) . . . . ?
N2 P1 N3 C1 85.0(3) 2_666 . . . ?
N4 P1 N3 C1 -161.4(3) . . . . ?
N1 P1 N4 C5 103.7(3) . . . . ?
N2 P1 N4 C5 -27.2(3) 2_666 . . . ?
N3 P1 N4 C5 -142.9(3) . . . . ?
N1 P1 N4 C4 -118.7(3) . . . . ?
N2 P1 N4 C4 110.4(3) 2_666 . . . ?
N3 P1 N4 C4 -5.3(3) . . . . ?
N1 P2 N5 C12 -43.7(4) . . . . ?
N2 P2 N5 C12 -178.2(3) . . . . ?
Cl1 P2 N5 C12 69.9(4) . . . . ?
C3 N3 C1 C2 90.6(5) . . . . ?
P1 N3 C1 C2 -129.0(4) . . . . ?
C1 N3 C3 C4 179.4(3) . . . . ?
P1 N3 C3 C4 35.0(4) . . . . ?
C5 N4 C4 C3 165.0(3) . . . . ?
P1 N4 C4 C3 26.0(4) . . . . ?
N3 C3 C4 N4 -37.4(4) . . . . ?
C4 N4 C5 C6 66.9(4) . . . . ?
P1 N4 C5 C6 -157.5(3) . . . . ?
N4 C5 C6 C7 -130.5(4) . . . . ?
N4 C5 C6 C11 52.5(7) . . . . ?
C11 C6 C7 C8 0.4(7) . . . . ?
C5 C6 C7 C8 -176.7(4) . . . . ?
C6 C7 C8 C9 0.3(8) . . . . ?
C7 C8 C9 C10 -1.0(10) . . . . ?
C7 C8 C9 F1 179.8(5) . . . . ?
C8 C9 C10 C11 0.9(13) . . . . ?
F1 C9 C10 C11 -179.8(7) . . . . ?
C7 C6 C11 C10 -0.5(11) . . . . ?
C5 C6 C11 C10 176.6(7) . . . . ?
C9 C10 C11 C6 -0.1(13) . . . . ?
P2 N5 C12 C14 96.3(5) . . . . ?
P2 N5 C12 C13 -140.2(5) . . . . ?
